data_7041775
loop_
_publ_author_name
'Horstmann, Jan'
'Niemann, Mark'
'Berthold, Katar\'ina'
'Mix, Andreas'
'Neumann, Beate'
'Stammler, Hans-Georg'
'Mitzel, Norbert W.'

_publ_section_title
;
 Fluoride complexation by bidentate silicon Lewis acids.
;
_journal_issue 6
_journal_name_full 'Dalton transactions (Cambridge, England : 2003)'
_journal_page_first 1898
_journal_page_last 1913
_journal_paper_doi 10.1039/c6dt04608h
_journal_volume 46
_journal_year 2017
_chemical_formula_moiety 'C16 H18 F6 Si3'
_chemical_formula_sum 'C16 H18 F6 Si3'
_chemical_formula_weight 408.57
_chemical_name_systematic
;
 ?
;
_space_group_crystal_system monoclinic
_space_group_IT_number 14
_space_group_name_Hall '-P 2yn'
_space_group_name_H-M_alt 'P 1 21/n 1'
_symmetry_space_group_name_Hall '-P 2yn'
_symmetry_space_group_name_H-M 'P 1 21/n 1'
_atom_sites_solution_hydrogens geom
_atom_sites_solution_primary direct
_audit_creation_date 2015-12-08
_audit_creation_method
;
  Olex2 1.2-ac2
  (compiled 2012.03.27 svn.r2268, GUI svn.r4156)
;
_audit_update_record
;
2016-12-01 deposited with the CCDC.
2017-01-12 downloaded from the CCDC.
;
_cell_angle_alpha 90
_cell_angle_beta 109.1776(12)
_cell_angle_gamma 90
_cell_formula_units_Z 4
_cell_length_a 9.58517(10)
_cell_length_b 15.67457(13)
_cell_length_c 13.23279(17)
_cell_measurement_reflns_used 38458
_cell_measurement_temperature 100.01(10)
_cell_measurement_theta_max 71.9650
_cell_measurement_theta_min 4.4910
_cell_volume 1877.81(4)
_computing_cell_refinement 'CrysAlisPro 1.171.38.41 (Rigaku OD, 2015)'
_computing_data_collection 'CrysAlisPro 1.171.38.41 (Rigaku OD, 2015)'
_computing_data_reduction 'CrysAlisPro 1.171.38.41 (Rigaku OD, 2015)'
_computing_molecular_graphics
;
O. V. Dolomanov, L. J. Bourhis, R. J. Gildea, J. A. K. Howard and H. Puschmann,
OLEX2: a complete structure solution, refinement and analysis program.
J. Appl. Cryst. (2009). 42, 339-341.
;
_computing_publication_material
;
O. V. Dolomanov, L. J. Bourhis, R. J. Gildea, J. A. K. Howard and H. Puschmann,
OLEX2: a complete structure solution, refinement and analysis program.
J. Appl. Cryst. (2009). 42, 339-341.
;
_computing_structure_refinement
;
SHELXL, G.M. Sheldrick, Acta Cryst.
(2008). A64, 112-122
;
_computing_structure_solution
;
SHELXS, G.M. Sheldrick, Acta Cryst.
(2008). A64, 112-122
;
_diffrn_ambient_environment N~2~
_diffrn_ambient_temperature 100.01(10)
_diffrn_detector 'CCD plate'
_diffrn_detector_area_resol_mean 5.3114
_diffrn_detector_type Atlas
_diffrn_measured_fraction_theta_full 0.999
_diffrn_measured_fraction_theta_max 0.9214
_diffrn_measurement_details
;
List of Runs (angles in degrees, time in seconds):

  # Type    Start    End  Width  t~exp~   \w     \q     \k     \f   Frames
#--------------------------------------------------------------------------
  1  \w   -110.00 -18.00   1.00    3.00    --  -38.50 -38.00-150.00   92
  2  \w    -64.00  30.00   1.00    3.00    --  -38.50  57.00 -30.00   94
  3  \w    -59.00  33.00   1.00    3.00    --  -38.50  38.00 -90.00   92
  4  \w   -116.00  -5.00   1.00    3.00    --  -38.50 -19.00-120.00  111
  5  \w     18.00 112.00   1.00    3.00    --   43.20  57.00  90.00   94
  6  \w      1.00  82.00   1.00    3.00    --   43.20 -99.00  30.00   81
  7  \w     13.00 115.00   1.00    3.00    --   43.20  77.00  90.00  102
  8  \w     57.00 127.00   1.00    3.00    --   43.20 178.00-120.00   70
  9  \w     13.00 115.00   1.00    3.00    --   43.20  77.00   0.00  102
 10  \w     13.00 115.00   1.00    3.00    --   43.20  77.00-180.00  102
 11  \w      9.00  35.00   1.00    3.00    --   43.20  86.00 -54.88   26
 12  \w     18.00 112.00   1.00    3.00    --   43.20  57.00 -30.00   94
 13  \w     13.00 115.00   1.00    3.00    --   43.20  77.00 -90.00  102
 14  \w     81.00 178.00   1.00    6.00    --  111.00  77.00  30.00   97
 15  \w     85.00 178.00   1.00    6.00    --  111.00  61.00  30.00   93
 16  \w     81.00 178.00   1.00    6.00    --  111.00  77.00  60.00   97
 17  \w     31.00 109.00   1.00    6.00    --  111.00 -94.00 -90.00   78
 18  \w     81.00 178.00   1.00    6.00    --  111.00  77.00-180.00   97
 19  \w     31.00 109.00   1.00    6.00    --  111.00 -94.00-180.00   78
 20  \w     82.00 178.00   1.00    6.00    --  111.00  74.00 -18.91   96
 21  \w     85.00 178.00   1.00    6.00    --  111.00  61.00-150.00   93
 22  \w     85.00 178.00   1.00    6.00    --  111.00  61.00  90.00   93
 23  \w     85.00 178.00   1.00    6.00    --  111.00  61.00-120.00   93
 24  \w     85.00 178.00   1.00    6.00    --  111.00  61.00 150.00   93
 25  \w     85.00 178.00   1.00    6.00    --  111.00  61.00 -30.00   93
 26  \w     85.00 178.00   1.00    6.00    --  111.00  61.00-180.00   93
 27  \w     85.00 178.00   1.00    6.00    --  111.00  61.00 -90.00   93
 28  \w     85.00 178.00   1.00    6.00    --  111.00  61.00 120.00   93
 29  \w     81.00 178.00   1.00    6.00    --  111.00  77.00 150.00   97
 30  \w     31.00 109.00   1.00    6.00    --  111.00 -94.00 -30.00   78
 31  \w     81.00 178.00   1.00    6.00    --  111.00  77.00  90.00   97
 32  \w     81.00 178.00   1.00    6.00    --  111.00  77.00-150.00   97
 33  \w     81.00 178.00   1.00    6.00    --  111.00  77.00-121.54   97
 34  \w     81.00 178.00   1.00    6.00    --  111.00  77.00   0.00   97
 35  \w     81.00 178.00   1.00    6.00    --  111.00  77.00 -90.00   97
 36  \w     81.00 178.00   1.00    6.00    --  111.00  77.00 -30.00   97
 37  \w     85.00 178.00   1.00    6.00    --  111.00  61.00 -60.00   93
 38  \w     81.00 178.00   1.00    6.00    --  111.00  77.00 -60.00   97
 39  \w     81.00 178.00   1.00    6.00    --  111.00  77.00 120.00   97
 40  \w     85.00 178.00   1.00    6.00    --  111.00  61.00  60.00   93
 41  \w     40.00 141.00   1.00    6.00    --  111.00 -77.00   0.00  101
 42  \w     83.00 178.00   1.00    6.00    --  111.00  69.00   0.32   95
 43  \w     41.00 122.00   1.00    6.00    --  111.00-125.00-180.00   81
 44  \w   -110.00 -18.00   1.00    3.00    --  -38.50 -38.00  60.00   92
 45  \w     23.00 114.00   1.00    3.00    --   43.20  38.00 120.00   91
 46  \w     13.00 106.00   1.00    3.00    --   43.20  77.00-150.00   93
 47  \w     23.00 114.00   1.00    3.00    --   43.20  38.00-120.00   91
 48  \w     18.00 112.00   1.00    3.00    --   43.20  57.00 -60.00   94
 49  \w     18.00 112.00   1.00    3.00    --   43.20  57.00 150.00   94
 50  \w    -28.00  64.00   1.00    3.00    --   43.20 -38.00  60.00   92
 51  \w     18.00 112.00   1.00    3.00    --   43.20  57.00 -90.00   94
;
_diffrn_measurement_device 'four-circle diffractometer'
_diffrn_measurement_device_type 'SuperNova, Dual, Cu at zero, Atlas'
_diffrn_measurement_method '\w scans'
_diffrn_orient_matrix_type 'CrysAlisPro convention (1999,Acta A55,543-557)'
_diffrn_orient_matrix_UB_11 0.1294613000
_diffrn_orient_matrix_UB_12 -0.0122469000
_diffrn_orient_matrix_UB_13 0.1049588000
_diffrn_orient_matrix_UB_21 0.0535633000
_diffrn_orient_matrix_UB_22 0.0912928000
_diffrn_orient_matrix_UB_23 -0.0099014000
_diffrn_orient_matrix_UB_31 -0.0965348000
_diffrn_orient_matrix_UB_32 0.0342754000
_diffrn_orient_matrix_UB_33 0.0638868000
_diffrn_radiation_monochromator mirror
_diffrn_radiation_probe x-ray
_diffrn_radiation_type 'Cu K\a'
_diffrn_radiation_wavelength 1.54184
_diffrn_reflns_av_R_equivalents 0.0189
_diffrn_reflns_av_unetI/netI 0.0064
_diffrn_reflns_Laue_measured_fraction_full 0.999
_diffrn_reflns_Laue_measured_fraction_max 0.999
_diffrn_reflns_limit_h_max 11
_diffrn_reflns_limit_h_min -11
_diffrn_reflns_limit_k_max 19
_diffrn_reflns_limit_k_min -19
_diffrn_reflns_limit_l_max 16
_diffrn_reflns_limit_l_min -16
_diffrn_reflns_number 53527
_diffrn_reflns_point_group_measured_fraction_full 0.999
_diffrn_reflns_point_group_measured_fraction_max 0.999
_diffrn_reflns_theta_full 67.684
_diffrn_reflns_theta_max 71.991
_diffrn_reflns_theta_min 4.525
_diffrn_source 'micro-focus sealed X-ray tube'
_diffrn_source_type 'SuperNova (Cu) X-ray Source'
_exptl_absorpt_coefficient_mu 2.843
_exptl_absorpt_correction_T_max 0.947
_exptl_absorpt_correction_T_min 0.871
_exptl_absorpt_correction_type gaussian
_exptl_absorpt_process_details
;
CrysAlisPro 1.171.38.41 (Rigaku Oxford Diffraction, 2015)
Numerical absorption correction based on gaussian integration over
            a multifaceted crystal model
Empirical absorption correction using spherical harmonics,
 implemented in SCALE3 ABSPACK scaling algorithm.
;
_exptl_crystal_colour 'clear colourless'
_exptl_crystal_colour_lustre clear
_exptl_crystal_colour_primary colourless
_exptl_crystal_density_diffrn 1.445
_exptl_crystal_description fragment
_exptl_crystal_F_000 840
_exptl_crystal_size_max 0.224
_exptl_crystal_size_mid 0.166
_exptl_crystal_size_min 0.09
_refine_diff_density_max 0.677
_refine_diff_density_min -0.454
_refine_diff_density_rms 0.046
_refine_ls_extinction_method none
_refine_ls_goodness_of_fit_ref 1.032
_refine_ls_hydrogen_treatment constr
_refine_ls_matrix_type full
_refine_ls_number_parameters 226
_refine_ls_number_reflns 3697
_refine_ls_number_restraints 0
_refine_ls_restrained_S_all 1.032
_refine_ls_R_factor_all 0.0288
_refine_ls_R_factor_gt 0.0284
_refine_ls_shift/su_max 0.001
_refine_ls_shift/su_mean 0.000
_refine_ls_structure_factor_coef Fsqd
_refine_ls_weighting_details 'w=1/[\s^2^(Fo^2^)+(0.0314P)^2^+1.5148P] where P=(Fo^2^+2Fc^2^)/3'
_refine_ls_weighting_scheme calc
_refine_ls_wR_factor_gt 0.0708
_refine_ls_wR_factor_ref 0.0711
_reflns_Friedel_coverage 0.000
_reflns_number_gt 3621
_reflns_number_total 3697
_reflns_threshold_expression 'I > 2\s(I)'
_cod_data_source_file c6dt04608h2.cif
_cod_data_source_block horst42
_cod_depositor_comments 'Adding full bibliography for 7041769--7041777.cif.'
_cod_database_code 7041775
_chemical_oxdiff_formula 'C16 H18 F6 Si3'
_reflns_odcompleteness_completeness 99.91
_reflns_odcompleteness_iscentric 1
_reflns_odcompleteness_theta 66.97
_olex2_date_sample_data_collection 2015-12-07
_olex2_submission_special_instructions 'No special instructions were received'
_oxdiff_exptl_absorpt_empirical_details
;
Empirical correction (ABSPACK) includes:
- Absorption correction using spherical harmonics
- Frame scaling
- Detector area scaling
;
_oxdiff_exptl_absorpt_empirical_full_max 1.302
_oxdiff_exptl_absorpt_empirical_full_min 0.771
_shelx_space_group_comment
;
The symmetry employed for this shelxl refinement is uniquely defined
by the following loop, which should always be used as a source of
symmetry information in preference to the above space-group names.
They are only intended as comments.
;
_shelxl_version_number 2014-3

loop_
_space_group_symop_operation_xyz
'x, y, z'
'-x+1/2, y+1/2, -z+1/2'
'-x, -y, -z'
'x-1/2, -y-1/2, z-1/2'

loop_
_atom_site_label
_atom_site_type_symbol
_atom_site_fract_x
_atom_site_fract_y
_atom_site_fract_z
_atom_site_U_iso_or_equiv
_atom_site_adp_type
_atom_site_occupancy
_atom_site_site_symmetry_order
_atom_site_calc_flag
_atom_site_refinement_flags_posn
_atom_site_refinement_flags_adp
Si1 Si 0.22962(4) 0.76310(2) 0.45720(3) 0.01351(9) Uani 1 1 d . .
Si2 Si 0.58903(4) 0.94202(2) 0.64942(3) 0.01613(10) Uani 1 1 d . .
Si3 Si 0.26700(6) 0.51481(3) 0.63705(4) 0.02941(12) Uani 1 1 d . .
F1 F 0.49294(9) 1.02353(5) 0.60307(7) 0.02139(18) Uani 1 1 d . .
F2 F 0.74436(9) 0.96020(6) 0.63823(7) 0.0259(2) Uani 1 1 d . .
F3 F 0.61095(10) 0.94244(6) 0.77233(7) 0.0270(2) Uani 1 1 d . .
F4 F 0.42935(16) 0.48507(8) 0.65859(15) 0.0741(5) Uani 1 1 d . .
F5 F 0.22092(16) 0.48203(7) 0.73303(9) 0.0527(3) Uani 1 1 d . .
F6 F 0.17367(17) 0.46194(7) 0.53864(9) 0.0546(3) Uani 1 1 d . .
C1 C 0.33038(14) 0.84780(9) 0.55385(11) 0.0165(3) Uani 1 1 d . .
H1A H 0.2945 0.9044 0.5229 0.020 Uiso 1 1 calc R U
H1B H 0.3059 0.8418 0.6206 0.020 Uiso 1 1 calc R U
C2 C 0.50032(14) 0.84487(9) 0.58206(11) 0.0169(3) Uani 1 1 d . .
H2A H 0.5249 0.8370 0.5156 0.020 Uiso 1 1 calc R U
H2B H 0.5397 0.7952 0.6290 0.020 Uiso 1 1 calc R U
C3 C 0.28542(15) 0.65290(9) 0.51036(11) 0.0177(3) Uani 1 1 d . .
H3A H 0.2384 0.6113 0.4529 0.021 Uiso 1 1 calc R U
H3B H 0.3937 0.6474 0.5280 0.021 Uiso 1 1 calc R U
C4 C 0.24466(18) 0.62858(9) 0.61081(12) 0.0233(3) Uani 1 1 d . .
H4A H 0.1409 0.6450 0.5997 0.028 Uiso 1 1 calc R U
H4B H 0.3088 0.6604 0.6735 0.028 Uiso 1 1 calc R U
C5 C 0.02635(15) 0.78110(9) 0.42694(10) 0.0158(3) Uani 1 1 d . .
C6 C -0.07700(15) 0.72044(9) 0.36951(11) 0.0176(3) Uani 1 1 d . .
H6 H -0.0433 0.6679 0.3501 0.021 Uiso 1 1 calc R U
C7 C -0.22782(15) 0.73580(9) 0.34044(11) 0.0195(3) Uani 1 1 d . .
H7 H -0.2959 0.6938 0.3018 0.023 Uiso 1 1 calc R U
C8 C -0.27950(15) 0.81227(10) 0.36761(11) 0.0197(3) Uani 1 1 d . .
H8 H -0.3827 0.8229 0.3471 0.024 Uiso 1 1 calc R U
C9 C -0.17966(16) 0.87303(9) 0.42485(12) 0.0212(3) Uani 1 1 d . .
H9 H -0.2143 0.9254 0.4440 0.025 Uiso 1 1 calc R U
C10 C -0.02863(15) 0.85741(9) 0.45426(11) 0.0197(3) Uani 1 1 d . .
H10 H 0.0387 0.8994 0.4938 0.024 Uiso 1 1 calc R U
C11 C 0.27025(14) 0.77524(9) 0.32832(10) 0.0161(3) Uani 1 1 d . .
C12 C 0.21413(16) 0.84594(9) 0.26266(11) 0.0210(3) Uani 1 1 d . .
H12 H 0.1557 0.8866 0.2840 0.025 Uiso 1 1 calc R U
C13 C 0.24206(18) 0.85785(10) 0.16707(12) 0.0263(3) Uani 1 1 d . .
H13 H 0.2046 0.9068 0.1245 0.032 Uiso 1 1 calc R U
C14 C 0.32476(17) 0.79817(11) 0.13379(11) 0.0265(3) Uani 1 1 d . .
H14 H 0.3436 0.8061 0.0683 0.032 Uiso 1 1 calc R U
C15 C 0.37968(16) 0.72707(10) 0.19638(12) 0.0238(3) Uani 1 1 d . .
H15 H 0.4351 0.6857 0.1733 0.029 Uiso 1 1 calc R U
C16 C 0.35377(15) 0.71603(9) 0.29316(11) 0.0189(3) Uani 1 1 d . .
H16 H 0.3934 0.6675 0.3360 0.023 Uiso 1 1 calc R U

loop_
_atom_site_aniso_label
_atom_site_aniso_U_11
_atom_site_aniso_U_22
_atom_site_aniso_U_33
_atom_site_aniso_U_23
_atom_site_aniso_U_13
_atom_site_aniso_U_12
Si1 0.01353(17) 0.01358(18) 0.01295(17) -0.00052(13) 0.00374(13) -0.00081(13)
Si2 0.01522(18) 0.01413(18) 0.01656(18) 0.00050(13) 0.00182(14) -0.00046(13)
Si3 0.0467(3) 0.0164(2) 0.0270(2) 0.00348(16) 0.0147(2) -0.00078(18)
F1 0.0224(4) 0.0157(4) 0.0230(4) 0.0013(3) 0.0033(3) 0.0028(3)
F2 0.0182(4) 0.0210(4) 0.0376(5) -0.0036(4) 0.0081(4) -0.0035(3)
F3 0.0360(5) 0.0239(4) 0.0170(4) 0.0003(3) 0.0032(4) -0.0017(4)
F4 0.0589(8) 0.0419(7) 0.1226(13) 0.0352(8) 0.0313(9) 0.0223(6)
F5 0.1050(10) 0.0271(5) 0.0343(6) 0.0029(4) 0.0341(6) -0.0141(6)
F6 0.1046(11) 0.0255(5) 0.0345(6) -0.0070(4) 0.0242(6) -0.0197(6)
C1 0.0158(6) 0.0163(6) 0.0166(6) -0.0017(5) 0.0043(5) -0.0008(5)
C2 0.0156(6) 0.0152(6) 0.0178(6) 0.0004(5) 0.0027(5) 0.0005(5)
C3 0.0202(7) 0.0165(6) 0.0161(6) -0.0001(5) 0.0057(5) 0.0004(5)
C4 0.0355(8) 0.0173(7) 0.0194(7) 0.0004(5) 0.0124(6) 0.0000(6)
C5 0.0162(6) 0.0178(6) 0.0138(6) 0.0019(5) 0.0054(5) -0.0005(5)
C6 0.0192(7) 0.0165(6) 0.0171(6) 0.0008(5) 0.0059(5) -0.0009(5)
C7 0.0177(7) 0.0212(7) 0.0181(6) 0.0008(5) 0.0040(5) -0.0041(5)
C8 0.0150(6) 0.0264(7) 0.0183(6) 0.0041(6) 0.0061(5) 0.0013(5)
C9 0.0206(7) 0.0214(7) 0.0230(7) -0.0011(6) 0.0089(6) 0.0030(6)
C10 0.0184(7) 0.0195(7) 0.0208(7) -0.0032(5) 0.0060(5) -0.0022(5)
C11 0.0147(6) 0.0178(6) 0.0149(6) -0.0030(5) 0.0034(5) -0.0058(5)
C12 0.0251(7) 0.0173(7) 0.0190(7) -0.0022(5) 0.0053(6) -0.0049(6)
C13 0.0337(8) 0.0240(8) 0.0181(7) 0.0019(6) 0.0044(6) -0.0115(6)
C14 0.0277(8) 0.0375(9) 0.0154(6) -0.0050(6) 0.0085(6) -0.0161(7)
C15 0.0173(7) 0.0346(8) 0.0208(7) -0.0091(6) 0.0077(6) -0.0074(6)
C16 0.0138(6) 0.0237(7) 0.0181(6) -0.0028(5) 0.0036(5) -0.0033(5)

loop_
_atom_type_symbol
_atom_type_description
_atom_type_scat_dispersion_real
_atom_type_scat_dispersion_imag
_atom_type_scat_source
C C 0.0181 0.0091 'International Tables Vol C Tables 4.2.6.8 and 6.1.1.4'
H H 0.0000 0.0000 'International Tables Vol C Tables 4.2.6.8 and 6.1.1.4'
F F 0.0727 0.0534 'International Tables Vol C Tables 4.2.6.8 and 6.1.1.4'
Si Si 0.2541 0.3302 'International Tables Vol C Tables 4.2.6.8 and 6.1.1.4'

loop_
_exptl_crystal_face_index_h
_exptl_crystal_face_index_k
_exptl_crystal_face_index_l
_exptl_crystal_face_perp_dist
5 -1 -4 0.0551
-5 1 4 0.0551
0 1 1 0.1027
0 -1 -1 0.1027
-3 -5 3 0.0448
3 5 -3 0.0448
2 -1 5 0.1083
-2 1 -5 0.1083
-4 5 5 0.0708
4 -5 -5 0.0708

loop_
_geom_angle_atom_site_label_1
_geom_angle_atom_site_label_2
_geom_angle_atom_site_label_3
_geom_angle
C1 Si1 C5 107.75(6)
C1 Si1 C11 109.47(6)
C3 Si1 C1 112.12(6)
C3 Si1 C5 111.50(6)
C3 Si1 C11 108.36(6)
C5 Si1 C11 107.53(6)
F1 Si2 C2 111.52(5)
F2 Si2 F1 105.49(5)
F2 Si2 F3 106.78(5)
F2 Si2 C2 114.14(6)
F3 Si2 F1 105.18(5)
F3 Si2 C2 113.04(6)
F4 Si3 F5 106.55(8)
F4 Si3 C4 112.13(8)
F5 Si3 C4 115.55(7)
F6 Si3 F4 105.01(9)
F6 Si3 F5 105.48(7)
F6 Si3 C4 111.35(7)
Si1 C1 H1A 108.7
Si1 C1 H1B 108.7
H1A C1 H1B 107.6
C2 C1 Si1 114.13(9)
C2 C1 H1A 108.7
C2 C1 H1B 108.7
Si2 C2 H2A 109.2
Si2 C2 H2B 109.2
C1 C2 Si2 112.16(9)
C1 C2 H2A 109.2
C1 C2 H2B 109.2
H2A C2 H2B 107.9
Si1 C3 H3A 108.5
Si1 C3 H3B 108.5
H3A C3 H3B 107.5
C4 C3 Si1 115.26(10)
C4 C3 H3A 108.5
C4 C3 H3B 108.5
Si3 C4 H4A 109.4
Si3 C4 H4B 109.4
C3 C4 Si3 110.98(10)
C3 C4 H4A 109.4
C3 C4 H4B 109.4
H4A C4 H4B 108.0
C6 C5 Si1 120.83(10)
C10 C5 Si1 121.67(10)
C10 C5 C6 117.37(12)
C5 C6 H6 119.4
C7 C6 C5 121.19(13)
C7 C6 H6 119.4
C6 C7 H7 119.8
C8 C7 C6 120.34(13)
C8 C7 H7 119.8
C7 C8 H8 120.2
C9 C8 C7 119.58(13)
C9 C8 H8 120.2
C8 C9 H9 120.0
C8 C9 C10 120.00(13)
C10 C9 H9 120.0
C5 C10 H10 119.2
C9 C10 C5 121.51(13)
C9 C10 H10 119.2
C12 C11 Si1 119.38(11)
C16 C11 Si1 123.06(11)
C16 C11 C12 117.55(13)
C11 C12 H12 119.3
C13 C12 C11 121.41(14)
C13 C12 H12 119.3
C12 C13 H13 120.0
C14 C13 C12 119.96(14)
C14 C13 H13 120.0
C13 C14 H14 120.1
C15 C14 C13 119.80(14)
C15 C14 H14 120.1
C14 C15 H15 119.9
C14 C15 C16 120.14(14)
C16 C15 H15 119.9
C11 C16 H16 119.4
C15 C16 C11 121.12(14)
C15 C16 H16 119.4

loop_
_geom_bond_atom_site_label_1
_geom_bond_atom_site_label_2
_geom_bond_distance
Si1 C1 1.8760(14)
Si1 C3 1.8756(14)
Si1 C5 1.8771(14)
Si1 C11 1.8796(14)
Si2 F1 1.5766(8)
Si2 F2 1.5700(9)
Si2 F3 1.5699(9)
Si2 C2 1.8272(14)
Si3 F4 1.5585(14)
Si3 F5 1.5623(11)
Si3 F6 1.5548(12)
Si3 C4 1.8159(15)
C1 H1A 0.9900
C1 H1B 0.9900
C1 C2 1.5477(18)
C2 H2A 0.9900
C2 H2B 0.9900
C3 H3A 0.9900
C3 H3B 0.9900
C3 C4 1.5511(19)
C4 H4A 0.9900
C4 H4B 0.9900
C5 C6 1.4030(19)
C5 C10 1.402(2)
C6 H6 0.9500
C6 C7 1.389(2)
C7 H7 0.9500
C7 C8 1.389(2)
C8 H8 0.9500
C8 C9 1.386(2)
C9 H9 0.9500
C9 C10 1.392(2)
C10 H10 0.9500
C11 C12 1.402(2)
C11 C16 1.401(2)
C12 H12 0.9500
C12 C13 1.389(2)
C13 H13 0.9500
C13 C14 1.388(2)
C14 H14 0.9500
C14 C15 1.385(2)
C15 H15 0.9500
C15 C16 1.393(2)
C16 H16 0.9500

loop_
_geom_torsion_atom_site_label_1
_geom_torsion_atom_site_label_2
_geom_torsion_atom_site_label_3
_geom_torsion_atom_site_label_4
_geom_torsion
Si1 C1 C2 Si2 166.26(7)
Si1 C3 C4 Si3 167.55(8)
Si1 C5 C6 C7 -175.55(11)
Si1 C5 C10 C9 175.26(11)
Si1 C11 C12 C13 179.58(11)
Si1 C11 C16 C15 179.22(10)
F1 Si2 C2 C1 -36.76(11)
F2 Si2 C2 C1 -156.19(9)
F3 Si2 C2 C1 81.51(10)
F4 Si3 C4 C3 60.79(13)
F5 Si3 C4 C3 -176.85(10)
F6 Si3 C4 C3 -56.54(13)
C1 Si1 C3 C4 65.10(12)
C1 Si1 C5 C6 -170.41(11)
C1 Si1 C5 C10 13.86(13)
C1 Si1 C11 C12 -69.06(12)
C1 Si1 C11 C16 111.61(12)
C3 Si1 C1 C2 60.25(11)
C3 Si1 C5 C6 -46.97(12)
C3 Si1 C5 C10 137.30(11)
C3 Si1 C11 C12 168.38(11)
C3 Si1 C11 C16 -10.95(13)
C5 Si1 C1 C2 -176.69(9)
C5 Si1 C3 C4 -55.83(12)
C5 Si1 C11 C12 47.73(12)
C5 Si1 C11 C16 -131.60(11)
C5 C6 C7 C8 0.2(2)
C6 C5 C10 C9 -0.6(2)
C6 C7 C8 C9 -0.6(2)
C7 C8 C9 C10 0.3(2)
C8 C9 C10 C5 0.3(2)
C10 C5 C6 C7 0.4(2)
C11 Si1 C1 C2 -60.04(11)
C11 Si1 C3 C4 -173.98(10)
C11 Si1 C5 C6 71.68(12)
C11 Si1 C5 C10 -104.05(12)
C11 C12 C13 C14 1.3(2)
C12 C11 C16 C15 -0.1(2)
C12 C13 C14 C15 -0.3(2)
C13 C14 C15 C16 -0.9(2)
C14 C15 C16 C11 1.1(2)
C16 C11 C12 C13 -1.0(2)

loop_
_exptl_oxdiff_crystal_face_indexfrac_h
_exptl_oxdiff_crystal_face_indexfrac_k
_exptl_oxdiff_crystal_face_indexfrac_l
_exptl_oxdiff_crystal_face_x
_exptl_oxdiff_crystal_face_y
_exptl_oxdiff_crystal_face_z
5.0011 -0.9847 -4.0033 0.2393 0.2176 -0.7723
-5.0011 0.9847 4.0033 -0.2393 -0.2176 0.7723
-0.0009 1.0049 0.9971 0.0922 0.0818 0.0982
0.0009 -1.0049 -0.9971 -0.0922 -0.0818 -0.0982
-2.9892 -5.0068 3.0130 -0.0094 -0.6470 0.3094
2.9892 5.0068 -3.0130 0.0094 0.6470 -0.3094
2.0083 -0.9624 4.9946 0.7960 -0.0297 0.0922
-2.0083 0.9624 -4.9946 -0.7960 0.0297 -0.0922
-4.0072 4.9967 4.9926 -0.0560 0.1921 0.8771
4.0072 -4.9967 -4.9926 0.0560 -0.1921 -0.8771
